data_7713932
loop_
_publ_author_name
'Armenis, Alexandros'
'Alexandropoulos, Dimitris'
'Worrell, Anne'
'Cunha-Silva, Luis'
'Dunbar, Kim R.'
'Stamatatos, Theocharis'

_publ_section_title
;
 Peripheral site modification in a family of dinuclear
 [Dy2(hynad)2-6(NO3)0-6(sol)0-2]0/2- single-molecule magnets bearing a
 {Dy2(\m-OR)2}4+ diamond-shaped core and exhibiting dissimilar magnetic
 dynamics
;
_journal_name_full 'Dalton Transactions'
_journal_paper_doi 10.1039/D3DT02596A
_journal_year 2023
_chemical_formula_moiety 'C48 H28 Dy2 N6 O20, 2(C3 H7 N O)'
_chemical_formula_sum 'C54 H42 Dy2 N8 O22'
_chemical_formula_weight 1479.95
_space_group_crystal_system triclinic
_space_group_IT_number 2
_space_group_name_Hall '-P 1'
_space_group_name_H-M_alt 'P -1'
_atom_sites_solution_hydrogens mixed
_audit_creation_date '05 January 2023'
_audit_creation_method 'SHELXL-2019/2 and enCIFer'
_audit_update_record
;
2023-06-30 deposited with the CCDC.	2023-09-12 downloaded from the CCDC.
;
_cell_angle_alpha 64.886(4)
_cell_angle_beta 84.877(3)
_cell_angle_gamma 76.325(4)
_cell_formula_units_Z 1
_cell_length_a 10.8846(5)
_cell_length_b 12.5023(6)
_cell_length_c 14.2375(6)
_cell_measurement_reflns_used 8299
_cell_measurement_temperature 150(2)
_cell_measurement_theta_max 75.6410
_cell_measurement_theta_min 3.9600
_cell_volume 1704.45(15)
_computing_cell_refinement 'CrysAlisPro 1.171.39.46 (Rigaku OD, 2018)'
_computing_data_collection 'CrysAlisPro 1.171.39.46 (Rigaku OD, 2018)'
_computing_data_reduction 'CrysAlisPro 1.171.39.46 (Rigaku OD, 2018)'
_computing_molecular_graphics 'DIAMOND (Brandenburg, 2009)'
_computing_publication_material 'SHELXTL (Sheldrick, 2019)'
_computing_structure_refinement 'SHELXL-2019/2 (Sheldrick, 2019)'
_diffrn_ambient_temperature 150(2)
_diffrn_measured_fraction_theta_full 0.992
_diffrn_measured_fraction_theta_max 0.992
_diffrn_measurement_device_type 'XtaLAB Synergy, Dualflex, HyPix'
_diffrn_measurement_method '\w scans'
_diffrn_radiation_type CuK\a
_diffrn_radiation_wavelength 1.54184
_diffrn_reflns_av_R_equivalents 0.0632
_diffrn_reflns_av_unetI/netI 0.0631
_diffrn_reflns_Laue_measured_fraction_full 0.992
_diffrn_reflns_Laue_measured_fraction_max 0.992
_diffrn_reflns_limit_h_max 12
_diffrn_reflns_limit_h_min -12
_diffrn_reflns_limit_k_max 14
_diffrn_reflns_limit_k_min -14
_diffrn_reflns_limit_l_max 15
_diffrn_reflns_limit_l_min -16
_diffrn_reflns_number 15758
_diffrn_reflns_point_group_measured_fraction_full 0.992
_diffrn_reflns_point_group_measured_fraction_max 0.992
_diffrn_reflns_theta_full 66.594
_diffrn_reflns_theta_max 66.594
_diffrn_reflns_theta_min 4.003
_diffrn_source 'fine-focus sealed tube'
_diffrn_standards_decay_% 0
_diffrn_standards_interval_time 120
_diffrn_standards_number 3
_exptl_absorpt_coefficient_mu 12.224
_exptl_absorpt_correction_T_max 0.356
_exptl_absorpt_correction_T_min 0.256
_exptl_absorpt_correction_type multi-scan
_exptl_absorpt_process_details
;
CrysAlisPro 1.171.39.46 (Rigaku Oxford Diffraction, 2018)
Empirical absorption correction using spherical harmonics,
 implemented in SCALE3 ABSPACK scaling algorithm.
;
_exptl_crystal_colour yellow
_exptl_crystal_density_diffrn 1.442
_exptl_crystal_description block
_exptl_crystal_F_000 730
_exptl_crystal_size_max 0.100
_exptl_crystal_size_mid 0.080
_exptl_crystal_size_min 0.080
_refine_diff_density_max 0.867
_refine_diff_density_min -1.197
_refine_diff_density_rms 0.127
_refine_ls_extinction_method none
_refine_ls_goodness_of_fit_ref 0.700
_refine_ls_hydrogen_treatment mixed
_refine_ls_matrix_type full
_refine_ls_number_parameters 427
_refine_ls_number_reflns 5965
_refine_ls_number_restraints 9
_refine_ls_restrained_S_all 0.700
_refine_ls_R_factor_all 0.0567
_refine_ls_R_factor_gt 0.0460
_refine_ls_shift/su_max 0.000
_refine_ls_shift/su_mean 0.000
_refine_ls_structure_factor_coef Fsqd
_refine_ls_weighting_details 'w=1/[\s^2^(Fo^2^)+(0.1701P)^2^+11.8409P] where P=(Fo^2^+2Fc^2^)/3'
_refine_ls_weighting_scheme calc
_refine_ls_wR_factor_gt 0.1325
_refine_ls_wR_factor_ref 0.1606
_reflns_Friedel_coverage 0.000
_reflns_number_gt 5288
_reflns_number_total 5965
_reflns_threshold_expression 'I > 2\s(I)'
_cod_data_source_file d3dt02596a2.cif
_cod_data_source_block AW684Dsq
_cod_database_code 7713932
_shelx_shelxl_version_number 2019/2
_shelx_space_group_comment
;
The symmetry employed for this shelxl refinement is uniquely defined
by the following loop, which should always be used as a source of
symmetry information in preference to the above space-group names.
They are only intended as comments.
;
_shelx_estimated_absorpt_t_min 0.374
_shelx_estimated_absorpt_t_max 0.441

loop_
_space_group_symop_operation_xyz
'x, y, z'
'-x, -y, -z'

loop_
_atom_site_label
_atom_site_type_symbol
_atom_site_fract_x
_atom_site_fract_y
_atom_site_fract_z
_atom_site_U_iso_or_equiv
_atom_site_adp_type
_atom_site_occupancy
_atom_site_site_symmetry_order
_atom_site_calc_flag
_atom_site_refinement_flags_posn
_atom_site_refinement_flags_adp
_atom_site_refinement_flags_occupancy
_atom_site_disorder_assembly
_atom_site_disorder_group
Dy1 Dy 0.46776(3) 0.65321(3) 0.86418(2) 0.02222(15) Uani 1 1 d . . . . .
O4 O 0.5001(5) 0.7163(4) 0.6814(3) 0.0312(10) Uani 1 1 d . . . . .
O1 O 0.2767(4) 0.6060(4) 0.8172(4) 0.0335(10) Uani 1 1 d . . . . .
O2 O 0.3897(4) 0.4931(4) 0.9958(3) 0.0253(9) Uani 1 1 d . . . . .
O3 O 0.3243(4) 0.3041(4) 1.1368(3) 0.0316(10) Uani 1 1 d . . . . .
O5 O 0.5687(4) 0.4974(4) 0.8166(3) 0.0299(10) Uani 1 1 d . . . . .
O1W O 0.4266(5) 0.7165(5) 1.0093(3) 0.0374(11) Uani 1 1 d D . . . .
O7 O 0.4580(5) 0.8784(4) 0.7937(4) 0.0374(11) Uani 1 1 d . . . . .
O6 O 0.6796(6) 0.3249(5) 0.7584(4) 0.0465(13) Uani 1 1 d . . . . .
N1 N 0.2862(5) 0.4589(5) 0.9803(4) 0.0246(10) Uani 1 1 d . . . . .
N2 N 0.5879(5) 0.5238(5) 0.7137(4) 0.0300(12) Uani 1 1 d . . . . .
O8 O 0.2823(5) 0.8265(5) 0.8041(5) 0.0478(13) Uani 1 1 d . . . . .
N4 N 0.7114(6) 0.9603(5) 0.9723(4) 0.0348(12) Uani 1 1 d . . . . .
N3 N 0.3410(7) 0.9086(6) 0.7879(6) 0.0554(19) Uani 1 1 d . . . . .
C1 C 0.2272(5) 0.5253(6) 0.8844(5) 0.0257(13) Uani 1 1 d . . . . .
C17 C 0.6473(6) 0.4238(7) 0.6899(5) 0.0348(15) Uani 1 1 d . . . . .
C5 C 0.2551(6) 0.3586(5) 1.0591(5) 0.0247(12) Uani 1 1 d . . . . .
O10 O 0.6124(8) 0.8053(7) 1.0530(5) 0.073(2) Uani 1 1 d . . . . .
C13 C 0.5495(6) 0.6402(6) 0.6453(5) 0.0296(14) Uani 1 1 d . . . . .
C4 C 0.1403(6) 0.3255(6) 1.0457(5) 0.0300(13) Uani 1 1 d . . . . .
C12 C 0.0992(7) 0.2319(6) 1.1217(6) 0.0366(15) Uani 1 1 d . . . . .
H12 H 0.147410 0.185409 1.184042 0.044 Uiso 1 1 calc R U . . .
O9 O 0.2823(7) 1.0134(6) 0.7681(10) 0.114(4) Uani 1 1 d . U . . .
C2 C 0.1125(6) 0.4936(6) 0.8684(5) 0.0302(14) Uani 1 1 d . . . . .
C6 C 0.0417(7) 0.5611(8) 0.7784(6) 0.0385(16) Uani 1 1 d . . . . .
H6 H 0.069399 0.627323 0.724398 0.046 Uiso 1 1 calc R U . . .
C8 C -0.1145(7) 0.4382(8) 0.8454(6) 0.0420(17) Uani 1 1 d . . . . .
H8 H -0.192947 0.422065 0.837238 0.050 Uiso 1 1 calc R U . . .
C3 C 0.0702(6) 0.3960(7) 0.9501(5) 0.0314(14) Uani 1 1 d . . . . .
C10 C -0.0841(7) 0.2691(7) 1.0207(7) 0.0439(18) Uani 1 1 d . . . . .
H10 H -0.161575 0.250334 1.014125 0.053 Uiso 1 1 calc R U . . .
C15 C 0.6197(7) 0.5776(7) 0.5035(5) 0.0366(16) Uani 1 1 d . . . . .
C9 C -0.0430(7) 0.3658(7) 0.9383(6) 0.0395(16) Uani 1 1 d . . . . .
C11 C -0.0131(7) 0.2020(8) 1.1102(7) 0.0438(18) Uani 1 1 d . . . . .
H11 H -0.040075 0.135444 1.164183 0.053 Uiso 1 1 calc R U . . .
C16 C 0.6605(6) 0.4575(7) 0.5762(5) 0.0319(14) Uani 1 1 d . . . . .
C7 C -0.0711(7) 0.5323(9) 0.7664(7) 0.049(2) Uani 1 1 d . . . . .
H7 H -0.118228 0.577783 0.703387 0.058 Uiso 1 1 calc R U . . .
C21 C 0.6312(8) 0.6035(9) 0.3962(6) 0.048(2) Uani 1 1 d . . . . .
C14 C 0.5659(6) 0.6689(7) 0.5364(5) 0.0337(15) Uani 1 1 d . . . . .
C24 C 0.5240(8) 0.7851(8) 0.4656(6) 0.0452(18) Uani 1 1 d . . . . .
H24 H 0.486283 0.846493 0.488419 0.054 Uiso 1 1 calc R U . . .
C19 C 0.7223(8) 0.3936(9) 0.4382(6) 0.0476(19) Uani 1 1 d . . . . .
H19 H 0.757155 0.331220 0.415848 0.057 Uiso 1 1 calc R U . . .
C22 C 0.5872(10) 0.7246(10) 0.3247(7) 0.059(2) Uani 1 1 d . . . . .
H22 H 0.592933 0.744041 0.252493 0.071 Uiso 1 1 calc R U . . .
C20 C 0.6831(8) 0.5092(9) 0.3668(6) 0.047(2) Uani 1 1 d . . . . .
H20 H 0.691312 0.526247 0.295170 0.057 Uiso 1 1 calc R U . . .
C18 C 0.7117(8) 0.3653(9) 0.5453(7) 0.0476(19) Uani 1 1 d . . . . .
H18 H 0.739269 0.284473 0.595293 0.057 Uiso 1 1 calc R U . . .
C23 C 0.5366(10) 0.8149(9) 0.3564(6) 0.055(2) Uani 1 1 d . . . . .
H23 H 0.510254 0.896197 0.306884 0.066 Uiso 1 1 calc R U . . .
C26 C 0.7018(15) 0.8637(13) 1.0508(10) 0.036(3) Uani 0.5 1 d . . P A 2
H26 H 0.758292 0.832816 1.108070 0.043 Uiso 0.5 1 calc R U P A 2
C30 C 0.6345(17) 1.0076(13) 0.8783(10) 0.044(4) Uani 0.5 1 d . . P A 2
H30A H 0.585848 0.948697 0.883356 0.065 Uiso 0.5 1 calc R U P A 2
H30B H 0.689696 1.021921 0.817913 0.065 Uiso 0.5 1 calc R U P A 2
H30C H 0.576376 1.083888 0.870620 0.065 Uiso 0.5 1 calc R U P A 2
C28 C 0.8062(16) 1.0298(14) 0.9689(14) 0.046(4) Uani 0.5 1 d . . P A 2
H28A H 0.763151 1.112985 0.956423 0.070 Uiso 0.5 1 calc R U P A 2
H28B H 0.865684 1.030966 0.912706 0.070 Uiso 0.5 1 calc R U P A 2
H28C H 0.852452 0.991414 1.035141 0.070 Uiso 0.5 1 calc R U P A 2
C25 C 0.6178(15) 0.9008(14) 0.9700(13) 0.044(4) Uani 0.5 1 d . . P A 1
H25 H 0.563202 0.928871 0.911923 0.053 Uiso 0.5 1 calc R U P A 1
C29 C 0.732(3) 1.0652(18) 0.8841(19) 0.080(7) Uani 0.5 1 d . . P A 1
H29A H 0.657362 1.100912 0.838472 0.120 Uiso 0.5 1 calc R U P A 1
H29B H 0.805705 1.042177 0.846144 0.120 Uiso 0.5 1 calc R U P A 1
H29C H 0.747776 1.124522 0.907007 0.120 Uiso 0.5 1 calc R U P A 1
C27 C 0.781(3) 0.913(3) 1.065(2) 0.104(10) Uani 0.5 1 d . . P A 1
H27A H 0.741897 0.852691 1.119530 0.156 Uiso 0.5 1 calc R U P A 1
H27B H 0.782169 0.979161 1.084635 0.156 Uiso 0.5 1 calc R U P A 1
H27C H 0.867858 0.875837 1.054145 0.156 Uiso 0.5 1 calc R U P A 1
H2W H 0.481(12) 0.755(11) 1.019(10) 0.13(6) Uiso 1 1 d D . . . .
H1W H 0.423(15) 0.652(9) 1.070(6) 0.14(6) Uiso 1 1 d D . . . .

loop_
_atom_site_aniso_label
_atom_site_aniso_U_11
_atom_site_aniso_U_22
_atom_site_aniso_U_33
_atom_site_aniso_U_23
_atom_site_aniso_U_13
_atom_site_aniso_U_12
Dy1 0.0205(2) 0.0289(2) 0.0171(2) -0.01008(15) -0.00084(13) -0.00384(14)
O4 0.044(3) 0.031(2) 0.015(2) -0.0081(18) 0.0040(18) -0.0048(19)
O1 0.034(2) 0.039(3) 0.031(2) -0.018(2) -0.0053(19) -0.006(2)
O2 0.019(2) 0.037(2) 0.019(2) -0.0088(18) -0.0009(15) -0.0090(17)
O3 0.034(2) 0.036(2) 0.023(2) -0.0088(19) 0.0035(18) -0.013(2)
O5 0.036(2) 0.038(2) 0.015(2) -0.0135(18) -0.0023(17) 0.0009(19)
O1W 0.048(3) 0.038(3) 0.020(2) -0.012(2) -0.002(2) 0.002(2)
O7 0.035(3) 0.037(2) 0.037(3) -0.011(2) -0.007(2) -0.009(2)
O6 0.056(3) 0.049(3) 0.032(3) -0.018(3) -0.013(2) 0.002(3)
N1 0.020(2) 0.035(3) 0.021(2) -0.016(2) -0.0013(19) -0.003(2)
N2 0.029(3) 0.044(3) 0.022(3) -0.018(2) 0.003(2) -0.009(2)
O8 0.027(3) 0.036(3) 0.064(4) -0.004(2) -0.001(2) -0.009(2)
N4 0.037(3) 0.038(3) 0.029(3) -0.013(3) 0.002(2) -0.011(2)
N3 0.038(4) 0.036(3) 0.075(5) -0.004(3) -0.002(3) -0.011(3)
C1 0.019(3) 0.037(3) 0.029(3) -0.022(3) -0.001(2) -0.004(2)
C17 0.029(3) 0.055(4) 0.032(4) -0.030(4) -0.005(3) -0.004(3)
C5 0.021(3) 0.027(3) 0.026(3) -0.014(3) 0.002(2) -0.002(2)
O10 0.113(6) 0.077(4) 0.062(4) -0.049(4) 0.047(4) -0.061(4)
C13 0.034(3) 0.032(3) 0.023(3) -0.007(3) -0.001(3) -0.014(3)
C4 0.024(3) 0.037(3) 0.039(4) -0.022(3) 0.000(3) -0.011(3)
C12 0.028(3) 0.038(4) 0.045(4) -0.019(3) 0.006(3) -0.007(3)
O9 0.051(4) 0.034(3) 0.207(11) -0.007(5) 0.008(5) -0.002(3)
C2 0.024(3) 0.042(4) 0.030(3) -0.022(3) -0.002(3) -0.003(3)
C6 0.029(4) 0.061(5) 0.033(4) -0.028(3) 0.003(3) -0.009(3)
C8 0.033(4) 0.065(5) 0.041(4) -0.033(4) -0.005(3) -0.013(3)
C3 0.021(3) 0.049(4) 0.039(4) -0.033(3) 0.009(3) -0.009(3)
C10 0.035(4) 0.053(4) 0.059(5) -0.035(4) 0.010(3) -0.020(3)
C15 0.034(4) 0.059(4) 0.027(3) -0.022(3) 0.006(3) -0.022(3)
C9 0.028(3) 0.058(4) 0.051(4) -0.038(4) 0.003(3) -0.014(3)
C11 0.033(4) 0.053(4) 0.056(5) -0.029(4) 0.014(3) -0.023(3)
C16 0.022(3) 0.053(4) 0.027(3) -0.022(3) 0.001(2) -0.009(3)
C7 0.029(4) 0.081(6) 0.050(5) -0.043(5) -0.005(3) -0.004(4)
C21 0.048(4) 0.082(6) 0.029(4) -0.026(4) 0.016(3) -0.044(4)
C14 0.031(3) 0.048(4) 0.028(3) -0.016(3) 0.006(3) -0.022(3)
C24 0.055(5) 0.052(4) 0.027(4) -0.011(3) -0.002(3) -0.019(4)
C19 0.046(4) 0.076(6) 0.038(4) -0.040(4) 0.015(3) -0.019(4)
C22 0.065(6) 0.088(7) 0.036(4) -0.025(5) 0.007(4) -0.041(5)
C20 0.051(5) 0.080(6) 0.026(4) -0.029(4) 0.017(3) -0.036(4)
C18 0.042(4) 0.068(5) 0.047(5) -0.040(4) 0.000(3) -0.007(4)
C23 0.074(6) 0.066(5) 0.026(4) -0.009(4) 0.008(4) -0.040(5)
C26 0.058(9) 0.043(7) 0.016(6) -0.020(6) -0.004(6) -0.007(7)
C30 0.070(10) 0.031(7) 0.016(6) 0.003(5) -0.010(6) -0.006(7)
C28 0.054(10) 0.038(8) 0.053(10) -0.020(7) 0.005(7) -0.020(7)
C25 0.037(8) 0.046(8) 0.047(9) -0.023(7) 0.001(7) 0.002(7)
C29 0.12(2) 0.039(10) 0.076(15) -0.022(10) -0.003(14) -0.016(11)
C27 0.12(2) 0.12(2) 0.079(17) -0.023(16) -0.027(16) -0.053(19)

loop_
_atom_type_symbol
_atom_type_description
_atom_type_scat_dispersion_real
_atom_type_scat_dispersion_imag
_atom_type_scat_source
C C 0.0181 0.0091 'International Tables Vol C Tables 4.2.6.8 and 6.1.1.4'
H H 0.0000 0.0000 'International Tables Vol C Tables 4.2.6.8 and 6.1.1.4'
Dy Dy -9.8046 9.8477 'International Tables Vol C Tables 4.2.6.8 and 6.1.1.4'
N N 0.0311 0.0180 'International Tables Vol C Tables 4.2.6.8 and 6.1.1.4'
O O 0.0492 0.0322 'International Tables Vol C Tables 4.2.6.8 and 6.1.1.4'

loop_
_geom_angle_atom_site_label_1
_geom_angle_atom_site_label_2
_geom_angle_atom_site_label_3
_geom_angle
_geom_angle_site_symmetry_1
_geom_angle_site_symmetry_3
_geom_angle_publ_flag
O5 Dy1 O2 81.34(15) . . ?
O5 Dy1 O4 65.65(14) . . ?
O2 Dy1 O4 134.75(15) . . ?
O5 Dy1 O2 72.38(14) . 2_667 ?
O2 Dy1 O2 62.11(16) . 2_667 ?
O4 Dy1 O2 127.90(15) . 2_667 ?
O5 Dy1 O3 87.25(16) . 2_667 ?
O2 Dy1 O3 125.89(14) . 2_667 ?
O4 Dy1 O3 84.11(16) . 2_667 ?
O2 Dy1 O3 64.00(14) 2_667 2_667 ?
O5 Dy1 O1W 144.85(15) . . ?
O2 Dy1 O1W 76.55(17) . . ?
O4 Dy1 O1W 146.23(16) . . ?
O2 Dy1 O1W 73.19(15) 2_667 . ?
O3 Dy1 O1W 84.05(17) 2_667 . ?
O5 Dy1 O8 137.14(18) . . ?
O2 Dy1 O8 105.10(16) . . ?
O4 Dy1 O8 82.36(18) . . ?
O2 Dy1 O8 148.39(18) 2_667 . ?
O3 Dy1 O8 118.25(16) 2_667 . ?
O1W Dy1 O8 75.72(19) . . ?
O5 Dy1 O1 81.10(16) . . ?
O2 Dy1 O1 63.95(14) . . ?
O4 Dy1 O1 80.44(16) . . ?
O2 Dy1 O1 122.36(15) 2_667 . ?
O3 Dy1 O1 163.48(16) 2_667 . ?
O1W Dy1 O1 112.14(17) . . ?
O8 Dy1 O1 65.45(17) . . ?
O5 Dy1 O7 135.45(16) . . ?
O2 Dy1 O7 143.19(16) . . ?
O4 Dy1 O7 75.14(16) . . ?
O2 Dy1 O7 121.83(15) 2_667 . ?
O3 Dy1 O7 67.95(15) 2_667 . ?
O1W Dy1 O7 71.10(17) . . ?
O8 Dy1 O7 50.33(16) . . ?
O1 Dy1 O7 113.11(15) . . ?
C13 O4 Dy1 120.6(4) . . ?
C1 O1 Dy1 119.5(4) . . ?
N1 O2 Dy1 121.8(3) . . ?
N1 O2 Dy1 117.1(3) . 2_667 ?
Dy1 O2 Dy1 117.89(16) . 2_667 ?
C5 O3 Dy1 120.6(4) . 2_667 ?
N2 O5 Dy1 118.7(3) . . ?
Dy1 O1W H2W 118(10) . . ?
Dy1 O1W H1W 110(10) . . ?
H2W O1W H1W 107(3) . . ?
N3 O7 Dy1 95.1(4) . . ?
O2 N1 C5 116.9(5) . . ?
O2 N1 C1 116.4(5) . . ?
C5 N1 C1 126.7(5) . . ?
C13 N2 O5 117.6(5) . . ?
C13 N2 C17 126.7(6) . . ?
O5 N2 C17 115.8(5) . . ?
N3 O8 Dy1 96.9(4) . . ?
C27 N4 C25 117.3(14) . . ?
C27 N4 C29 121.9(17) . . ?
C25 N4 C29 120.8(13) . . ?
C26 N4 C30 122.7(10) . . ?
C26 N4 C28 121.6(10) . . ?
C30 N4 C28 115.6(10) . . ?
O9 N3 O7 122.6(7) . . ?
O9 N3 O8 120.4(7) . . ?
O7 N3 O8 117.0(6) . . ?
O1 C1 N1 118.2(5) . . ?
O1 C1 C2 124.8(6) . . ?
N1 C1 C2 117.0(6) . . ?
O6 C17 N2 120.0(6) . . ?
O6 C17 C16 126.8(6) . . ?
N2 C17 C16 113.2(6) . . ?
O3 C5 N1 118.2(5) . . ?
O3 C5 C4 124.5(6) . . ?
N1 C5 C4 117.2(5) . . ?
O4 C13 N2 117.4(6) . . ?
O4 C13 C14 124.4(6) . . ?
N2 C13 C14 118.2(6) . . ?
C12 C4 C3 120.4(6) . . ?
C12 C4 C5 121.1(6) . . ?
C3 C4 C5 118.4(6) . . ?
C4 C12 C11 121.3(7) . . ?
C4 C12 H12 119.4 . . ?
C11 C12 H12 119.4 . . ?
C6 C2 C3 120.2(6) . . ?
C6 C2 C1 120.9(7) . . ?
C3 C2 C1 118.8(6) . . ?
C2 C6 C7 120.0(8) . . ?
C2 C6 H6 120.0 . . ?
C7 C6 H6 120.0 . . ?
C7 C8 C9 120.6(7) . . ?
C7 C8 H8 119.7 . . ?
C9 C8 H8 119.7 . . ?
C9 C3 C2 120.1(7) . . ?
C9 C3 C4 118.3(6) . . ?
C2 C3 C4 121.5(6) . . ?
C11 C10 C9 120.7(7) . . ?
C11 C10 H10 119.6 . . ?
C9 C10 H10 119.6 . . ?
C14 C15 C16 120.5(6) . . ?
C14 C15 C21 120.9(7) . . ?
C16 C15 C21 118.6(7) . . ?
C10 C9 C3 119.3(7) . . ?
C10 C9 C8 122.4(7) . . ?
C3 C9 C8 118.3(7) . . ?
C10 C11 C12 119.9(7) . . ?
C10 C11 H11 120.1 . . ?
C12 C11 H11 120.1 . . ?
C18 C16 C15 121.4(7) . . ?
C18 C16 C17 117.4(7) . . ?
C15 C16 C17 121.2(6) . . ?
C8 C7 C6 120.7(7) . . ?
C8 C7 H7 119.6 . . ?
C6 C7 H7 119.6 . . ?
C20 C21 C22 123.5(7) . . ?
C20 C21 C15 119.0(8) . . ?
C22 C21 C15 117.5(8) . . ?
C24 C14 C15 120.4(7) . . ?
C24 C14 C13 119.4(7) . . ?
C15 C14 C13 120.2(6) . . ?
C14 C24 C23 120.2(8) . . ?
C14 C24 H24 119.9 . . ?
C23 C24 H24 119.9 . . ?
C20 C19 C18 120.6(8) . . ?
C20 C19 H19 119.7 . . ?
C18 C19 H19 119.7 . . ?
C23 C22 C21 121.9(8) . . ?
C23 C22 H22 119.1 . . ?
C21 C22 H22 119.1 . . ?
C19 C20 C21 121.6(7) . . ?
C19 C20 H20 119.2 . . ?
C21 C20 H20 119.2 . . ?
C16 C18 C19 118.8(8) . . ?
C16 C18 H18 120.6 . . ?
C19 C18 H18 120.6 . . ?
C22 C23 C24 119.2(9) . . ?
C22 C23 H23 120.4 . . ?
C24 C23 H23 120.4 . . ?
N4 C26 O10 120.2(11) . . ?
N4 C26 H26 119.9 . . ?
O10 C26 H26 119.9 . . ?
N4 C30 H30A 109.5 . . ?
N4 C30 H30B 109.5 . . ?
H30A C30 H30B 109.5 . . ?
N4 C30 H30C 109.5 . . ?
H30A C30 H30C 109.5 . . ?
H30B C30 H30C 109.5 . . ?
N4 C28 H28A 109.5 . . ?
N4 C28 H28B 109.5 . . ?
H28A C28 H28B 109.5 . . ?
N4 C28 H28C 109.5 . . ?
H28A C28 H28C 109.5 . . ?
H28B C28 H28C 109.5 . . ?
O10 C25 N4 114.3(13) . . ?
O10 C25 H25 122.9 . . ?
N4 C25 H25 122.9 . . ?
N4 C29 H29A 109.5 . . ?
N4 C29 H29B 109.5 . . ?
H29A C29 H29B 109.5 . . ?
N4 C29 H29C 109.5 . . ?
H29A C29 H29C 109.5 . . ?
H29B C29 H29C 109.5 . . ?
N4 C27 H27A 109.5 . . ?
N4 C27 H27B 109.5 . . ?
H27A C27 H27B 109.5 . . ?
N4 C27 H27C 109.5 . . ?
H27A C27 H27C 109.5 . . ?
H27B C27 H27C 109.5 . . ?

loop_
_geom_bond_atom_site_label_1
_geom_bond_atom_site_label_2
_geom_bond_distance
_geom_bond_site_symmetry_2
_geom_bond_publ_flag
Dy1 O5 2.332(4) . ?
Dy1 O2 2.362(4) . ?
Dy1 O4 2.396(4) . ?
Dy1 O2 2.417(4) 2_667 ?
Dy1 O3 2.442(5) 2_667 ?
Dy1 O1W 2.480(5) . ?
Dy1 O8 2.483(5) . ?
Dy1 O1 2.507(5) . ?
Dy1 O7 2.535(5) . ?
O4 C13 1.259(8) . ?
O1 C1 1.253(8) . ?
O2 N1 1.360(6) . ?
O3 C5 1.234(8) . ?
O5 N2 1.366(7) . ?
O1W H2W 0.90(2) . ?
O1W H1W 0.90(2) . ?
O7 N3 1.240(9) . ?
O6 C17 1.199(9) . ?
N1 C5 1.374(8) . ?
N1 C1 1.381(8) . ?
N2 C13 1.350(9) . ?
N2 C17 1.426(9) . ?
O8 N3 1.264(9) . ?
N4 C26 1.269(16) . ?
N4 C27 1.40(3) . ?
N4 C25 1.406(18) . ?
N4 C29 1.43(2) . ?
N4 C30 1.461(15) . ?
N4 C28 1.484(16) . ?
N3 O9 1.236(10) . ?
C1 C2 1.460(9) . ?
C17 C16 1.493(9) . ?
C5 C4 1.457(9) . ?
O10 C25 1.285(18) . ?
O10 C26 1.339(17) . ?
C13 C14 1.440(9) . ?
C4 C12 1.351(10) . ?
C4 C3 1.436(10) . ?
C12 C11 1.401(10) . ?
C12 H12 0.9500 . ?
C2 C6 1.378(10) . ?
C2 C3 1.421(10) . ?
C6 C7 1.402(11) . ?
C6 H6 0.9500 . ?
C8 C7 1.384(13) . ?
C8 C9 1.418(11) . ?
C8 H8 0.9500 . ?
C3 C9 1.414(9) . ?
C10 C11 1.373(12) . ?
C10 C9 1.412(12) . ?
C10 H10 0.9500 . ?
C15 C14 1.398(11) . ?
C15 C16 1.403(11) . ?
C15 C21 1.422(10) . ?
C11 H11 0.9500 . ?
C16 C18 1.383(11) . ?
C7 H7 0.9500 . ?
C21 C20 1.394(13) . ?
C21 C22 1.412(14) . ?
C14 C24 1.364(11) . ?
C24 C23 1.438(11) . ?
C24 H24 0.9500 . ?
C19 C20 1.357(13) . ?
C19 C18 1.413(11) . ?
C19 H19 0.9500 . ?
C22 C23 1.369(15) . ?
C22 H22 0.9500 . ?
C20 H20 0.9500 . ?
C18 H18 0.9500 . ?
C23 H23 0.9500 . ?
C26 H26 0.9500 . ?
C30 H30A 0.9800 . ?
C30 H30B 0.9800 . ?
C30 H30C 0.9800 . ?
C28 H28A 0.9800 . ?
C28 H28B 0.9800 . ?
C28 H28C 0.9800 . ?
C25 H25 0.9500 . ?
C29 H29A 0.9800 . ?
C29 H29B 0.9800 . ?
C29 H29C 0.9800 . ?
C27 H27A 0.9800 . ?
C27 H27B 0.9800 . ?
C27 H27C 0.9800 . ?

loop_
_geom_torsion_atom_site_label_1
_geom_torsion_atom_site_label_2
_geom_torsion_atom_site_label_3
_geom_torsion_atom_site_label_4
_geom_torsion
_geom_torsion_site_symmetry_1
_geom_torsion_site_symmetry_2
_geom_torsion_site_symmetry_3
_geom_torsion_site_symmetry_4
_geom_torsion_publ_flag
Dy1 O2 N1 C5 174.9(4) . . . . ?
Dy1 O2 N1 C5 15.6(6) 2_667 . . . ?
Dy1 O2 N1 C1 -1.8(6) . . . . ?
Dy1 O2 N1 C1 -161.1(4) 2_667 . . . ?
Dy1 O5 N2 C13 1.5(7) . . . . ?
Dy1 O5 N2 C17 -178.5(4) . . . . ?
Dy1 O7 N3 O9 171.2(10) . . . . ?
Dy1 O7 N3 O8 -8.3(8) . . . . ?
Dy1 O8 N3 O9 -171.0(10) . . . . ?
Dy1 O8 N3 O7 8.5(8) . . . . ?
Dy1 O1 C1 N1 -4.8(7) . . . . ?
Dy1 O1 C1 C2 176.8(4) . . . . ?
O2 N1 C1 O1 4.3(8) . . . . ?
C5 N1 C1 O1 -172.0(5) . . . . ?
O2 N1 C1 C2 -177.1(5) . . . . ?
C5 N1 C1 C2 6.6(9) . . . . ?
C13 N2 C17 O6 178.2(7) . . . . ?
O5 N2 C17 O6 -1.8(9) . . . . ?
C13 N2 C17 C16 -2.5(9) . . . . ?
O5 N2 C17 C16 177.5(5) . . . . ?
Dy1 O3 C5 N1 -12.5(7) 2_667 . . . ?
Dy1 O3 C5 C4 168.8(4) 2_667 . . . ?
O2 N1 C5 O3 -2.3(8) . . . . ?
C1 N1 C5 O3 174.1(5) . . . . ?
O2 N1 C5 C4 176.5(5) . . . . ?
C1 N1 C5 C4 -7.1(9) . . . . ?
Dy1 O4 C13 N2 -2.8(8) . . . . ?
Dy1 O4 C13 C14 176.3(5) . . . . ?
O5 N2 C13 O4 0.9(9) . . . . ?
C17 N2 C13 O4 -179.2(6) . . . . ?
O5 N2 C13 C14 -178.3(5) . . . . ?
C17 N2 C13 C14 1.6(10) . . . . ?
O3 C5 C4 C12 2.1(10) . . . . ?
N1 C5 C4 C12 -176.6(6) . . . . ?
O3 C5 C4 C3 -178.8(6) . . . . ?
N1 C5 C4 C3 2.5(8) . . . . ?
C3 C4 C12 C11 -0.9(10) . . . . ?
C5 C4 C12 C11 178.1(6) . . . . ?
O1 C1 C2 C6 -6.9(10) . . . . ?
N1 C1 C2 C6 174.6(6) . . . . ?
O1 C1 C2 C3 177.1(6) . . . . ?
N1 C1 C2 C3 -1.4(8) . . . . ?
C3 C2 C6 C7 -1.3(10) . . . . ?
C1 C2 C6 C7 -177.2(6) . . . . ?
C6 C2 C3 C9 1.8(9) . . . . ?
C1 C2 C3 C9 177.8(6) . . . . ?
C6 C2 C3 C4 -178.7(6) . . . . ?
C1 C2 C3 C4 -2.6(9) . . . . ?
C12 C4 C3 C9 0.7(9) . . . . ?
C5 C4 C3 C9 -178.3(6) . . . . ?
C12 C4 C3 C2 -178.9(6) . . . . ?
C5 C4 C3 C2 2.1(9) . . . . ?
C11 C10 C9 C3 -2.3(11) . . . . ?
C11 C10 C9 C8 -179.1(7) . . . . ?
C2 C3 C9 C10 -179.6(6) . . . . ?
C4 C3 C9 C10 0.8(9) . . . . ?
C2 C3 C9 C8 -2.6(9) . . . . ?
C4 C3 C9 C8 177.8(6) . . . . ?
C7 C8 C9 C10 180.0(7) . . . . ?
C7 C8 C9 C3 3.1(11) . . . . ?
C9 C10 C11 C12 2.1(11) . . . . ?
C4 C12 C11 C10 -0.5(11) . . . . ?
C14 C15 C16 C18 178.7(7) . . . . ?
C21 C15 C16 C18 0.4(10) . . . . ?
C14 C15 C16 C17 0.3(10) . . . . ?
C21 C15 C16 C17 -178.1(6) . . . . ?
O6 C17 C16 C18 2.1(11) . . . . ?
N2 C17 C16 C18 -177.1(6) . . . . ?
O6 C17 C16 C15 -179.3(7) . . . . ?
N2 C17 C16 C15 1.4(9) . . . . ?
C9 C8 C7 C6 -2.7(12) . . . . ?
C2 C6 C7 C8 1.8(11) . . . . ?
C14 C15 C21 C20 -178.7(7) . . . . ?
C16 C15 C21 C20 -0.4(10) . . . . ?
C14 C15 C21 C22 0.5(11) . . . . ?
C16 C15 C21 C22 178.8(7) . . . . ?
C16 C15 C14 C24 -178.7(7) . . . . ?
C21 C15 C14 C24 -0.4(11) . . . . ?
C16 C15 C14 C13 -1.2(10) . . . . ?
C21 C15 C14 C13 177.1(6) . . . . ?
O4 C13 C14 C24 -1.3(11) . . . . ?
N2 C13 C14 C24 177.8(7) . . . . ?
O4 C13 C14 C15 -178.7(6) . . . . ?
N2 C13 C14 C15 0.4(9) . . . . ?
C15 C14 C24 C23 -1.0(12) . . . . ?
C13 C14 C24 C23 -178.4(7) . . . . ?
C20 C21 C22 C23 180.0(8) . . . . ?
C15 C21 C22 C23 0.8(12) . . . . ?
C18 C19 C20 C21 -0.2(13) . . . . ?
C22 C21 C20 C19 -178.9(8) . . . . ?
C15 C21 C20 C19 0.3(12) . . . . ?
C15 C16 C18 C19 -0.2(11) . . . . ?
C17 C16 C18 C19 178.3(7) . . . . ?
C20 C19 C18 C16 0.1(12) . . . . ?
C21 C22 C23 C24 -2.1(13) . . . . ?
C14 C24 C23 C22 2.2(13) . . . . ?
C30 N4 C26 O10 -5.0(18) . . . . ?
C28 N4 C26 O10 177.7(11) . . . . ?
C27 N4 C25 O10 -3(2) . . . . ?
C29 N4 C25 O10 177.5(14) . . . . ?
